data_4109538
loop_
_publ_author_name
'Yi Wei'
'Chien-Tien Chen'

_publ_section_title
;
 Doubly Ortho-Linked cis-4,4'-Bis(diarylamino)stilbene/Fluorene Hybrids as
 Efficient Nondoped, Sky-Blue Fluorescent Materials for Optoelectronic
 Applications
;
_journal_name_full 'Journal of the American Chemical Society'
_journal_page_first 7478
_journal_page_last 7479
_journal_paper_doi 10.1021/ja070822x
_journal_volume 129
_journal_year 2007
_chemical_formula_moiety 'C55 H44 N2 O4'
_chemical_formula_sum 'C55 H44 N2 O4'
_chemical_formula_weight 796.92
_chemical_name_systematic
;
 ?
;
_space_group_IT_number 2
_symmetry_cell_setting triclinic
_symmetry_space_group_name_Hall '-P 1'
_symmetry_space_group_name_H-M 'P -1'
_atom_sites_solution_hydrogens geom
_atom_sites_solution_primary direct
_atom_sites_solution_secondary difmap
_audit_creation_method SHELXL-97
_cell_angle_alpha 87.9650(10)
_cell_angle_beta 84.7390(10)
_cell_angle_gamma 89.1510(10)
_cell_formula_units_Z 4
_cell_length_a 9.8347(2)
_cell_length_b 17.9417(5)
_cell_length_c 23.5508(7)
_cell_measurement_reflns_used 23514
_cell_measurement_temperature 200(2)
_cell_measurement_theta_max 25.35
_cell_measurement_theta_min 2.037
_cell_volume 4135.17(19)
_computing_cell_refinement 'HKL Scalepack (Otwinowski & Minor 1997)'
_computing_data_collection 'Collect (Nonius BV, 1997-2000)'
_computing_data_reduction 'HKL Denzo'
_computing_molecular_graphics 'Ortep-3 for Windows (Farrugia, 1997)'
_computing_publication_material 'WinGX publication routines (Farrugia, 1999)'
_computing_structure_refinement 'SHELXL-97 (Sheldrick, 1997)'
_computing_structure_solution 'SHELXS-86 (Sheldrick, 1986)'
_diffrn_ambient_temperature 200(2)
_diffrn_detector_area_resol_mean 9
_diffrn_measured_fraction_theta_full 0.99
_diffrn_measured_fraction_theta_max 0.897
_diffrn_measurement_device_type KappaCCD
_diffrn_measurement_method 'CCD rotation images, thick slices'
_diffrn_radiation_monochromator graphite
_diffrn_radiation_source 'fine-focus sealed tube'
_diffrn_radiation_type MoK\a
_diffrn_radiation_wavelength 0.71073
_diffrn_reflns_av_R_equivalents 0.0916
_diffrn_reflns_av_sigmaI/netI 0.2403
_diffrn_reflns_limit_h_max 10
_diffrn_reflns_limit_h_min -11
_diffrn_reflns_limit_k_max 21
_diffrn_reflns_limit_k_min -21
_diffrn_reflns_limit_l_max 28
_diffrn_reflns_limit_l_min -27
_diffrn_reflns_number 44782
_diffrn_reflns_theta_full 25.36
_diffrn_reflns_theta_max 25.36
_diffrn_reflns_theta_min 2.04
_exptl_absorpt_coefficient_mu 0.080
_exptl_absorpt_correction_type none
_exptl_absorpt_process_details
;
 ?
;
_exptl_crystal_colour yellow
_exptl_crystal_density_diffrn 1.280
_exptl_crystal_description prism
_exptl_crystal_F_000 1680
_exptl_crystal_size_max 0.18
_exptl_crystal_size_mid 0.12
_exptl_crystal_size_min 0.03
_refine_diff_density_max 0.335
_refine_diff_density_min -0.305
_refine_diff_density_rms 0.075
_refine_ls_extinction_method none
_refine_ls_goodness_of_fit_ref 0.943
_refine_ls_hydrogen_treatment constr
_refine_ls_matrix_type full
_refine_ls_number_parameters 1099
_refine_ls_number_reflns 13593
_refine_ls_number_restraints 0
_refine_ls_restrained_S_all 0.943
_refine_ls_R_factor_all 0.2361
_refine_ls_R_factor_gt 0.0816
_refine_ls_shift/su_max 0.000
_refine_ls_shift/su_mean 0.000
_refine_ls_structure_factor_coef Fsqd
_refine_ls_weighting_details 'calc w=1/[\s^2^(Fo^2^)+(0.1073P)^2^+0.0000P] where P=(Fo^2^+2Fc^2^)/3'
_refine_ls_weighting_scheme calc
_refine_ls_wR_factor_gt 0.1725
_refine_ls_wR_factor_ref 0.2469
_reflns_number_gt 5330
_reflns_number_total 13593
_reflns_threshold_expression >2sigma(I)
_cod_data_source_file ja070822xsi20070205_073342.cif
_cod_data_source_block 5858
_cod_database_code 4109538

loop_
_symmetry_equiv_pos_as_xyz
'x, y, z'
'-x, -y, -z'

loop_
_atom_site_label
_atom_site_type_symbol
_atom_site_fract_x
_atom_site_fract_y
_atom_site_fract_z
_atom_site_U_iso_or_equiv
_atom_site_adp_type
_atom_site_occupancy
_atom_site_symmetry_multiplicity
_atom_site_calc_flag
_atom_site_refinement_flags
O1 O 0.9142(4) 0.4332(2) 0.05343(16) 0.0544(11) Uani 1 1 d .
O2 O 0.9036(5) -0.1080(2) 0.05149(18) 0.0651(13) Uani 1 1 d .
O3 O 0.7852(5) -0.3491(2) 0.1258(2) 0.0773(15) Uani 1 1 d .
O4 O 0.3144(5) -0.4944(2) 0.49294(17) 0.0694(14) Uani 1 1 d .
O5 O 0.4304(4) -0.1205(2) 0.10570(18) 0.0565(12) Uani 1 1 d .
O6 O 0.4186(4) 0.4143(2) 0.01270(17) 0.0540(12) Uani 1 1 d .
O7 O 0.2587(5) 0.7117(2) 0.10145(18) 0.0702(14) Uani 1 1 d .
O8 O -0.1328(5) 0.8201(2) 0.49007(16) 0.0601(12) Uani 1 1 d .
N1 N 0.7438(5) 0.1597(2) 0.15397(19) 0.0419(12) Uani 1 1 d .
N2 N 0.4988(5) -0.2739(3) 0.3320(2) 0.0496(14) Uani 1 1 d .
N3 N 0.2375(5) 0.1677(2) 0.14883(19) 0.0403(12) Uani 1 1 d .
N4 N 0.0313(5) 0.6214(3) 0.31950(19) 0.0474(13) Uani 1 1 d .
C1 C 0.9567(7) 0.4913(3) 0.0871(3) 0.0616(19) Uani 1 1 d .
H1A H 0.9850 0.5333 0.0628 0.092 Uiso 1 1 calc R
H1B H 1.0316 0.4739 0.1076 0.092 Uiso 1 1 calc R
H1C H 0.8820 0.5059 0.1137 0.092 Uiso 1 1 calc R
C2 C 0.8695(6) 0.3676(3) 0.0822(3) 0.0436(16) Uani 1 1 d .
C3 C 0.8406(6) 0.3109(3) 0.0474(2) 0.0462(16) Uani 1 1 d .
H3 H 0.8501 0.3182 0.0079 0.055 Uiso 1 1 calc R
C4 C 0.7973(6) 0.2430(3) 0.0716(2) 0.0423(15) Uani 1 1 d .
H4 H 0.7758 0.2050 0.0482 0.051 Uiso 1 1 calc R
C5 C 0.7854(6) 0.2306(3) 0.1304(2) 0.0404(15) Uani 1 1 d .
C6 C 0.8156(6) 0.2876(3) 0.1649(2) 0.0462(16) Uani 1 1 d .
H6 H 0.8085 0.2798 0.2043 0.055 Uiso 1 1 calc R
C7 C 0.8573(6) 0.3580(3) 0.1407(3) 0.0470(16) Uani 1 1 d .
H7 H 0.8760 0.3968 0.1638 0.056 Uiso 1 1 calc R
C8 C 0.7878(6) 0.0940(3) 0.1228(2) 0.0350(14) Uani 1 1 d .
C9 C 0.6923(6) 0.0426(3) 0.1096(2) 0.0424(15) Uani 1 1 d .
H9 H 0.5994 0.0527 0.1169 0.051 Uiso 1 1 calc R
C10 C 0.7350(7) -0.0227(3) 0.0857(2) 0.0469(16) Uani 1 1 d .
H10 H 0.6706 -0.0572 0.0774 0.056 Uiso 1 1 calc R
C11 C 0.8729(7) -0.0390(3) 0.0735(2) 0.0465(16) Uani 1 1 d .
C12 C 1.0437(8) -0.1304(4) 0.0467(3) 0.073(2) Uani 1 1 d .
H12A H 1.0526 -0.1791 0.0310 0.109 Uiso 1 1 calc R
H12B H 1.0771 -0.1318 0.0838 0.109 Uiso 1 1 calc R
H12C H 1.0958 -0.0954 0.0221 0.109 Uiso 1 1 calc R
C13 C 0.9669(7) 0.0135(3) 0.0843(2) 0.0469(16) Uani 1 1 d .
H13 H 1.0595 0.0045 0.0751 0.056 Uiso 1 1 calc R
C14 C 0.9244(7) 0.0792(3) 0.1087(2) 0.0466(16) Uani 1 1 d .
H14 H 0.9888 0.1143 0.1157 0.056 Uiso 1 1 calc R
C15 C 0.8353(9) -0.2909(4) 0.0873(3) 0.095(3) Uani 1 1 d .
H15A H 0.8842 -0.3121 0.0545 0.142 Uiso 1 1 calc R
H15B H 0.8955 -0.2601 0.1059 0.142 Uiso 1 1 calc R
H15C H 0.7601 -0.2613 0.0756 0.142 Uiso 1 1 calc R
C16 C 0.7121(7) -0.3275(4) 0.1754(3) 0.0586(19) Uani 1 1 d .
C17 C 0.7130(7) -0.3762(3) 0.2219(3) 0.0590(19) Uani 1 1 d .
H17 H 0.7602 -0.4213 0.2184 0.071 Uiso 1 1 calc R
C18 C 0.6456(7) -0.3590(3) 0.2732(3) 0.0557(18) Uani 1 1 d .
H18 H 0.6501 -0.3920 0.3044 0.067 Uiso 1 1 calc R
C19 C 0.5698(6) -0.2925(4) 0.2797(3) 0.0457(16) Uani 1 1 d .
C20 C 0.5626(6) -0.2448(3) 0.2315(3) 0.0475(16) Uani 1 1 d .
H20 H 0.5094 -0.2015 0.2341 0.057 Uiso 1 1 calc R
C21 C 0.6348(7) -0.2620(4) 0.1798(3) 0.0559(18) Uani 1 1 d .
H21 H 0.6314 -0.2296 0.1482 0.067 Uiso 1 1 calc R
C22 C 0.4515(6) -0.3323(3) 0.3718(2) 0.0464(16) Uani 1 1 d .
C23 C 0.4754(7) -0.3291(4) 0.4289(3) 0.064(2) Uani 1 1 d .
H23 H 0.5238 -0.2893 0.4409 0.077 Uiso 1 1 calc R
C24 C 0.4283(8) -0.3841(4) 0.4681(3) 0.066(2) Uani 1 1 d .
H24 H 0.4428 -0.3805 0.5064 0.080 Uiso 1 1 calc R
C25 C 0.3607(7) -0.4438(3) 0.4507(3) 0.0506(17) Uani 1 1 d .
C26 C 0.2351(9) -0.5545(4) 0.4769(3) 0.090(3) Uani 1 1 d .
H26A H 0.2089 -0.5858 0.5099 0.135 Uiso 1 1 calc R
H26B H 0.2882 -0.5832 0.4490 0.135 Uiso 1 1 calc R
H26C H 0.1548 -0.5352 0.4610 0.135 Uiso 1 1 calc R
C27 C 0.3398(6) -0.4494(3) 0.3936(3) 0.0490(17) Uani 1 1 d .
H27 H 0.2963 -0.4909 0.3815 0.059 Uiso 1 1 calc R
C28 C 0.3836(6) -0.3935(3) 0.3548(2) 0.0455(16) Uani 1 1 d .
H28 H 0.3672 -0.3970 0.3167 0.055 Uiso 1 1 calc R
C29 C 0.6626(6) 0.1479(3) 0.2059(2) 0.0391(15) Uani 1 1 d .
C30 C 0.5627(6) 0.1981(3) 0.2265(2) 0.0407(15) Uani 1 1 d .
H30 H 0.5532 0.2447 0.2087 0.049 Uiso 1 1 calc R
C31 C 0.4785(6) 0.1770(3) 0.2737(2) 0.0426(15) Uani 1 1 d .
H31 H 0.4110 0.2106 0.2870 0.051 Uiso 1 1 calc R
C32 C 0.4872(6) 0.1081(3) 0.3035(2) 0.0355(14) Uani 1 1 d .
C33 C 0.5976(6) 0.0606(3) 0.2861(2) 0.0319(14) Uani 1 1 d .
C34 C 0.6814(6) 0.0813(3) 0.2375(2) 0.0387(15) Uani 1 1 d .
H34 H 0.7530 0.0496 0.2253 0.046 Uiso 1 1 calc R
C35 C 0.3801(6) 0.0913(3) 0.3475(2) 0.0408(15) Uani 1 1 d .
H35 H 0.3306 0.1326 0.3610 0.049 Uiso 1 1 calc R
C36 C 0.3399(6) 0.0268(3) 0.3722(2) 0.0432(15) Uani 1 1 d .
H36 H 0.2647 0.0298 0.3990 0.052 Uiso 1 1 calc R
C37 C 0.3951(6) -0.0479(3) 0.3637(2) 0.0382(14) Uani 1 1 d .
C38 C 0.3068(6) -0.1072(3) 0.3812(2) 0.0431(15) Uani 1 1 d .
H38 H 0.2222 -0.0952 0.3999 0.052 Uiso 1 1 calc R
C39 C 0.3362(6) -0.1808(3) 0.3729(2) 0.0427(16) Uani 1 1 d .
H39 H 0.2733 -0.2175 0.3851 0.051 Uiso 1 1 calc R
C40 C 0.4628(6) -0.1990(3) 0.3456(2) 0.0400(15) Uani 1 1 d .
C41 C 0.5568(6) -0.1418(3) 0.3301(2) 0.0412(15) Uani 1 1 d .
H41 H 0.6436 -0.1547 0.3142 0.049 Uiso 1 1 calc R
C42 C 0.5248(6) -0.0663(3) 0.3378(2) 0.0344(14) Uani 1 1 d .
C43 C 0.6408(6) -0.0090(3) 0.3217(2) 0.0365(14) Uani 1 1 d .
C44 C 0.7692(6) -0.0438(3) 0.2913(2) 0.0397(15) Uani 1 1 d .
C45 C 0.7798(7) -0.0828(3) 0.2421(3) 0.0484(17) Uani 1 1 d .
H45 H 0.7025 -0.0932 0.2239 0.058 Uiso 1 1 calc R
C46 C 0.9083(8) -0.1063(3) 0.2198(3) 0.0605(19) Uani 1 1 d .
H46 H 0.9169 -0.1337 0.1868 0.073 Uiso 1 1 calc R
C47 C 1.0251(8) -0.0893(4) 0.2464(3) 0.066(2) Uani 1 1 d .
H47 H 1.1105 -0.1055 0.2310 0.079 Uiso 1 1 calc R
C48 C 1.0146(7) -0.0490(4) 0.2952(3) 0.064(2) Uani 1 1 d .
H48 H 1.0923 -0.0368 0.3124 0.077 Uiso 1 1 calc R
C49 C 0.8844(7) -0.0263(3) 0.3187(3) 0.0484(17) Uani 1 1 d .
C50 C 0.8429(6) 0.0145(3) 0.3698(2) 0.0431(16) Uani 1 1 d .
C51 C 0.9216(7) 0.0431(4) 0.4098(3) 0.0617(19) Uani 1 1 d .
H51 H 1.0164 0.0394 0.4055 0.074 Uiso 1 1 calc R
C52 C 0.8553(9) 0.0770(4) 0.4560(3) 0.071(2) Uani 1 1 d .
H52 H 0.9066 0.0967 0.4830 0.085 Uiso 1 1 calc R
C53 C 0.7151(9) 0.0829(4) 0.4635(3) 0.066(2) Uani 1 1 d .
H53 H 0.6727 0.1052 0.4956 0.079 Uiso 1 1 calc R
C54 C 0.6373(7) 0.0550(3) 0.4227(3) 0.0524(17) Uani 1 1 d .
H54 H 0.5426 0.0592 0.4272 0.063 Uiso 1 1 calc R
C55 C 0.7004(6) 0.0214(3) 0.3758(2) 0.0403(15) Uani 1 1 d .
C56 C 0.4424(7) -0.1475(3) 0.0492(3) 0.067(2) Uani 1 1 d .
H56A H 0.4777 -0.1976 0.0497 0.100 Uiso 1 1 calc R
H56B H 0.5034 -0.1162 0.0251 0.100 Uiso 1 1 calc R
H56C H 0.3542 -0.1467 0.0348 0.100 Uiso 1 1 calc R
C57 C 0.3811(6) -0.0492(3) 0.1135(3) 0.0440(16) Uani 1 1 d .
C58 C 0.3640(6) -0.0255(3) 0.1694(2) 0.0456(16) Uani 1 1 d .
H58 H 0.3839 -0.0583 0.1991 0.055 Uiso 1 1 calc R
C59 C 0.3182(6) 0.0454(3) 0.1815(2) 0.0429(15) Uani 1 1 d .
H59 H 0.3093 0.0605 0.2191 0.051 Uiso 1 1 calc R
C60 C 0.2853(6) 0.0944(3) 0.1378(2) 0.0368(14) Uani 1 1 d .
C61 C 0.3015(6) 0.0704(3) 0.0820(2) 0.0449(16) Uani 1 1 d .
H61 H 0.2802 0.1028 0.0523 0.054 Uiso 1 1 calc R
C62 C 0.3491(6) -0.0011(3) 0.0700(3) 0.0459(16) Uani 1 1 d .
H62 H 0.3593 -0.0164 0.0325 0.055 Uiso 1 1 calc R
C63 C 0.2819(6) 0.2276(3) 0.1090(2) 0.0384(15) Uani 1 1 d .
C64 C 0.4200(6) 0.2424(3) 0.0967(2) 0.0399(15) Uani 1 1 d .
H64 H 0.4848 0.2101 0.1108 0.048 Uiso 1 1 calc R
C65 C 0.4614(6) 0.3044(3) 0.0639(2) 0.0459(16) Uani 1 1 d .
H65 H 0.5540 0.3139 0.0559 0.055 Uiso 1 1 calc R
C66 C 0.3641(7) 0.3536(3) 0.0425(2) 0.0424(15) Uani 1 1 d .
C67 C 0.3244(7) 0.4631(4) -0.0135(3) 0.066(2) Uani 1 1 d .
H67A H 0.3731 0.5037 -0.0332 0.100 Uiso 1 1 calc R
H67B H 0.2591 0.4823 0.0153 0.100 Uiso 1 1 calc R
H67C H 0.2777 0.4360 -0.0401 0.100 Uiso 1 1 calc R
C68 C 0.2279(6) 0.3382(3) 0.0530(2) 0.0455(16) Uani 1 1 d .
H68 H 0.1630 0.3696 0.0379 0.055 Uiso 1 1 calc R
C69 C 0.1872(6) 0.2757(3) 0.0861(2) 0.0423(15) Uani 1 1 d .
H69 H 0.0946 0.2657 0.0932 0.051 Uiso 1 1 calc R
C70 C 0.3644(8) 0.6623(4) 0.0810(3) 0.078(2) Uani 1 1 d .
H70A H 0.4016 0.6795 0.0438 0.117 Uiso 1 1 calc R
H70B H 0.3281 0.6133 0.0788 0.117 Uiso 1 1 calc R
H70C H 0.4350 0.6609 0.1066 0.117 Uiso 1 1 calc R
C71 C 0.2003(7) 0.6903(3) 0.1550(3) 0.0526(18) Uani 1 1 d .
C72 C 0.1181(7) 0.6280(3) 0.1627(3) 0.0555(18) Uani 1 1 d .
H72 H 0.1000 0.6008 0.1314 0.067 Uiso 1 1 calc R
C73 C 0.0630(6) 0.6062(3) 0.2165(3) 0.0486(17) Uani 1 1 d .
H73 H 0.0086 0.5641 0.2209 0.058 Uiso 1 1 calc R
C74 C 0.0862(6) 0.6450(3) 0.2638(2) 0.0450(16) Uani 1 1 d .
C75 C 0.1646(7) 0.7097(3) 0.2552(3) 0.0522(17) Uani 1 1 d .
H75 H 0.1788 0.7387 0.2861 0.063 Uiso 1 1 calc R
C76 C 0.2207(6) 0.7308(3) 0.2013(3) 0.0532(18) Uani 1 1 d .
H76 H 0.2735 0.7736 0.1964 0.064 Uiso 1 1 calc R
C77 C -0.0082(6) 0.6748(3) 0.3613(2) 0.0440(16) Uani 1 1 d .
C78 C 0.0357(6) 0.6662(3) 0.4152(3) 0.0524(17) Uani 1 1 d .
H78 H 0.0939 0.6267 0.4234 0.063 Uiso 1 1 calc R
C79 C -0.0060(6) 0.7156(3) 0.4570(3) 0.0493(17) Uani 1 1 d .
H79 H 0.0242 0.7091 0.4931 0.059 Uiso 1 1 calc R
C80 C -0.0920(6) 0.7746(3) 0.4456(2) 0.0444(16) Uani 1 1 d .
C81 C -0.2349(8) 0.8769(4) 0.4811(3) 0.079(2) Uani 1 1 d .
H81A H -0.2537 0.9043 0.5153 0.118 Uiso 1 1 calc R
H81B H -0.3171 0.8538 0.4718 0.118 Uiso 1 1 calc R
H81C H -0.2018 0.9103 0.4504 0.118 Uiso 1 1 calc R
C82 C -0.1339(6) 0.7856(3) 0.3910(3) 0.0496(17) Uani 1 1 d .
H82 H -0.1889 0.8263 0.3824 0.059 Uiso 1 1 calc R
C83 C -0.0921(7) 0.7346(3) 0.3495(2) 0.0523(17) Uani 1 1 d .
H83 H -0.1213 0.7410 0.3131 0.063 Uiso 1 1 calc R
C84 C 0.0013(6) 0.5454(3) 0.3328(2) 0.0409(15) Uani 1 1 d .
C85 C -0.1116(6) 0.5260(3) 0.3696(2) 0.0507(17) Uani 1 1 d .
H85 H -0.1713 0.5623 0.3848 0.061 Uiso 1 1 calc R
C86 C -0.1331(6) 0.4515(3) 0.3830(2) 0.0449(16) Uani 1 1 d .
H86 H -0.2071 0.4387 0.4087 0.054 Uiso 1 1 calc R
C87 C -0.0508(6) 0.3945(3) 0.3603(2) 0.0412(15) Uani 1 1 d .
C88 C 0.0619(6) 0.4131(3) 0.3219(2) 0.0366(14) Uani 1 1 d .
C89 C 0.0863(6) 0.4892(3) 0.3103(2) 0.0422(15) Uani 1 1 d .
H89 H 0.1632 0.5027 0.2865 0.051 Uiso 1 1 calc R
C90 C -0.0936(6) 0.3186(3) 0.3778(2) 0.0446(16) Uani 1 1 d .
H90 H -0.1495 0.3154 0.4118 0.054 Uiso 1 1 calc R
C91 C -0.0669(6) 0.2539(3) 0.3539(2) 0.0440(16) Uani 1 1 d .
H91 H -0.1097 0.2130 0.3729 0.053 Uiso 1 1 calc R
C92 C 0.0200(6) 0.2367(3) 0.3021(2) 0.0375(15) Uani 1 1 d .
C93 C -0.0005(6) 0.1667(3) 0.2801(2) 0.0427(16) Uani 1 1 d .
H93 H -0.0645 0.1353 0.2997 0.051 Uiso 1 1 calc R
C94 C 0.0698(6) 0.1418(3) 0.2304(2) 0.0426(15) Uani 1 1 d .
H94 H 0.0537 0.0947 0.2173 0.051 Uiso 1 1 calc R
C95 C 0.1644(6) 0.1885(3) 0.2007(2) 0.0376(15) Uani 1 1 d .
C96 C 0.1884(6) 0.2577(3) 0.2230(2) 0.0341(14) Uani 1 1 d .
H96 H 0.2536 0.2883 0.2035 0.041 Uiso 1 1 calc R
C97 C 0.1196(5) 0.2832(3) 0.2731(2) 0.0319(14) Uani 1 1 d .
C98 C 0.1716(6) 0.3568(3) 0.2971(2) 0.0373(15) Uani 1 1 d .
C99 C 0.2773(6) 0.3336(3) 0.3411(2) 0.0345(14) Uani 1 1 d .
C100 C 0.2557(7) 0.2905(3) 0.3903(2) 0.0492(17) Uani 1 1 d .
H100 H 0.1687 0.2743 0.4034 0.059 Uiso 1 1 calc R
C101 C 0.3695(8) 0.2716(3) 0.4203(3) 0.0573(19) Uani 1 1 d .
H101 H 0.3570 0.2420 0.4535 0.069 Uiso 1 1 calc R
C102 C 0.5004(7) 0.2959(4) 0.4013(3) 0.0591(19) Uani 1 1 d .
H102 H 0.5743 0.2822 0.4215 0.071 Uiso 1 1 calc R
C103 C 0.5189(7) 0.3398(4) 0.3530(3) 0.0608(19) Uani 1 1 d .
H103 H 0.6054 0.3572 0.3403 0.073 Uiso 1 1 calc R
C104 C 0.4071(6) 0.3585(3) 0.3226(2) 0.0441(16) Uani 1 1 d .
C105 C 0.4038(6) 0.3987(3) 0.2676(2) 0.0454(16) Uani 1 1 d .
C106 C 0.5076(7) 0.4333(4) 0.2331(3) 0.0620(19) Uani 1 1 d .
H106 H 0.5955 0.4352 0.2445 0.074 Uiso 1 1 calc R
C107 C 0.4773(8) 0.4651(4) 0.1812(3) 0.071(2) Uani 1 1 d .
H107 H 0.5457 0.4882 0.1573 0.085 Uiso 1 1 calc R
C108 C 0.3455(8) 0.4627(3) 0.1647(3) 0.0556(18) Uani 1 1 d .
H108 H 0.3270 0.4844 0.1297 0.067 Uiso 1 1 calc R
C109 C 0.2409(6) 0.4286(3) 0.1993(2) 0.0424(16) Uani 1 1 d .
H109 H 0.1530 0.4269 0.1878 0.051 Uiso 1 1 calc R
C110 C 0.2704(6) 0.3969(3) 0.2514(2) 0.0391(15) Uani 1 1 d .

loop_
_atom_site_aniso_label
_atom_site_aniso_U_11
_atom_site_aniso_U_22
_atom_site_aniso_U_33
_atom_site_aniso_U_23
_atom_site_aniso_U_13
_atom_site_aniso_U_12
O1 0.057(3) 0.046(3) 0.061(3) 0.007(2) -0.008(2) -0.002(2)
O2 0.061(4) 0.046(3) 0.087(3) -0.023(2) 0.008(3) -0.001(3)
O3 0.092(4) 0.062(3) 0.074(3) -0.022(3) 0.026(3) -0.006(3)
O4 0.105(4) 0.050(3) 0.052(3) -0.002(2) 0.005(3) -0.013(3)
O5 0.058(3) 0.036(3) 0.074(3) -0.011(2) 0.001(2) 0.004(2)
O6 0.051(3) 0.043(3) 0.067(3) 0.017(2) -0.004(2) -0.005(2)
O7 0.106(4) 0.047(3) 0.052(3) 0.005(2) 0.016(3) 0.006(3)
O8 0.082(4) 0.051(3) 0.046(3) -0.010(2) 0.002(2) 0.001(3)
N1 0.047(3) 0.033(3) 0.045(3) -0.005(2) 0.002(3) 0.001(2)
N2 0.060(4) 0.034(3) 0.053(3) -0.002(3) 0.004(3) -0.005(3)
N3 0.041(3) 0.035(3) 0.043(3) -0.001(2) 0.004(2) -0.001(2)
N4 0.058(4) 0.039(3) 0.042(3) -0.005(2) 0.012(3) 0.006(3)
C1 0.072(5) 0.041(4) 0.076(5) -0.006(3) -0.027(4) -0.009(4)
C2 0.039(4) 0.035(4) 0.055(4) 0.005(3) 0.001(3) 0.004(3)
C3 0.047(4) 0.046(4) 0.045(4) -0.001(3) -0.005(3) 0.002(3)
C4 0.036(4) 0.048(4) 0.044(4) 0.001(3) -0.006(3) 0.006(3)
C5 0.037(4) 0.038(4) 0.046(4) -0.002(3) -0.003(3) 0.004(3)
C6 0.048(4) 0.046(4) 0.045(4) -0.001(3) -0.006(3) -0.001(3)
C7 0.042(4) 0.045(4) 0.055(4) -0.009(3) -0.005(3) -0.005(3)
C8 0.034(4) 0.032(3) 0.038(3) 0.002(3) 0.001(3) 0.006(3)
C9 0.030(4) 0.040(4) 0.056(4) -0.005(3) 0.004(3) 0.002(3)
C10 0.041(5) 0.046(4) 0.055(4) -0.014(3) -0.006(3) -0.010(3)
C11 0.048(5) 0.038(4) 0.052(4) -0.010(3) 0.006(3) 0.000(4)
C12 0.071(6) 0.047(4) 0.094(5) -0.017(4) 0.030(4) 0.013(4)
C13 0.044(4) 0.042(4) 0.054(4) -0.010(3) 0.003(3) 0.005(4)
C14 0.043(5) 0.047(4) 0.050(4) -0.001(3) -0.005(3) -0.008(3)
C15 0.119(8) 0.091(6) 0.068(5) -0.004(5) 0.025(5) -0.004(6)
C16 0.054(5) 0.060(5) 0.061(5) -0.018(4) 0.006(4) -0.011(4)
C17 0.063(5) 0.038(4) 0.074(5) -0.003(4) 0.006(4) 0.000(3)
C18 0.054(5) 0.042(4) 0.070(5) 0.005(3) -0.002(4) 0.009(4)
C19 0.038(4) 0.052(4) 0.047(4) 0.001(3) -0.001(3) -0.010(3)
C20 0.051(5) 0.042(4) 0.051(4) -0.018(3) -0.004(3) 0.009(3)
C21 0.063(5) 0.046(4) 0.059(5) -0.006(3) -0.006(4) -0.001(4)
C22 0.056(5) 0.039(4) 0.044(4) -0.002(3) -0.004(3) -0.005(3)
C23 0.081(6) 0.049(4) 0.065(5) -0.003(4) -0.019(4) -0.020(4)
C24 0.100(6) 0.050(4) 0.053(4) -0.005(4) -0.022(4) -0.008(4)
C25 0.065(5) 0.046(4) 0.040(4) 0.003(3) 0.002(3) -0.004(4)
C26 0.146(8) 0.058(5) 0.065(5) -0.005(4) 0.007(5) -0.042(5)
C27 0.055(5) 0.040(4) 0.051(4) -0.004(3) 0.004(3) -0.008(3)
C28 0.047(4) 0.041(4) 0.050(4) -0.007(3) -0.007(3) -0.002(3)
C29 0.044(4) 0.036(4) 0.039(4) -0.010(3) -0.006(3) -0.001(3)
C30 0.047(4) 0.037(4) 0.039(4) -0.004(3) -0.008(3) -0.001(3)
C31 0.040(4) 0.043(4) 0.045(4) -0.008(3) -0.008(3) 0.008(3)
C32 0.031(4) 0.036(4) 0.040(3) -0.007(3) -0.005(3) -0.002(3)
C33 0.030(4) 0.031(3) 0.034(3) -0.004(3) -0.004(3) -0.001(3)
C34 0.045(4) 0.023(3) 0.049(4) -0.004(3) -0.005(3) 0.008(3)
C35 0.035(4) 0.040(4) 0.047(4) -0.009(3) 0.001(3) 0.007(3)
C36 0.037(4) 0.052(4) 0.040(4) -0.011(3) 0.003(3) 0.005(3)
C37 0.030(4) 0.044(4) 0.040(3) -0.004(3) -0.001(3) 0.000(3)
C38 0.033(4) 0.056(4) 0.040(4) -0.004(3) 0.000(3) 0.004(3)
C39 0.039(4) 0.041(4) 0.047(4) -0.006(3) 0.004(3) -0.010(3)
C40 0.044(4) 0.028(3) 0.048(4) -0.003(3) -0.005(3) 0.003(3)
C41 0.038(4) 0.040(4) 0.046(4) -0.001(3) -0.009(3) -0.001(3)
C42 0.036(4) 0.030(3) 0.038(3) -0.004(3) -0.006(3) 0.003(3)
C43 0.039(4) 0.028(3) 0.043(3) -0.002(3) -0.008(3) 0.002(3)
C44 0.036(4) 0.029(3) 0.052(4) 0.002(3) 0.006(3) 0.007(3)
C45 0.037(4) 0.040(4) 0.065(4) -0.008(3) 0.014(3) 0.002(3)
C46 0.063(6) 0.045(4) 0.070(5) 0.001(3) 0.009(4) -0.004(4)
C47 0.045(5) 0.059(5) 0.086(6) 0.019(4) 0.024(4) 0.011(4)
C48 0.037(5) 0.071(5) 0.081(5) 0.025(4) -0.001(4) 0.005(4)
C49 0.041(5) 0.041(4) 0.062(4) 0.016(3) -0.007(4) 0.000(3)
C50 0.035(4) 0.046(4) 0.048(4) 0.011(3) -0.005(3) -0.004(3)
C51 0.046(5) 0.069(5) 0.071(5) 0.006(4) -0.017(4) -0.010(4)
C52 0.078(7) 0.078(6) 0.062(5) 0.004(4) -0.028(5) -0.023(5)
C53 0.082(6) 0.066(5) 0.054(4) -0.011(3) -0.021(4) -0.003(4)
C54 0.052(5) 0.053(4) 0.054(4) -0.006(3) -0.017(4) 0.001(4)
C55 0.043(5) 0.038(4) 0.039(4) 0.003(3) -0.001(3) -0.005(3)
C56 0.076(6) 0.047(4) 0.077(5) -0.021(4) 0.004(4) 0.001(4)
C57 0.039(4) 0.028(4) 0.064(5) -0.001(3) 0.001(3) -0.001(3)
C58 0.047(4) 0.045(4) 0.044(4) 0.004(3) -0.006(3) -0.005(3)
C59 0.047(4) 0.037(4) 0.044(4) -0.001(3) -0.002(3) 0.000(3)
C60 0.036(4) 0.032(3) 0.042(4) -0.006(3) 0.000(3) -0.003(3)
C61 0.047(4) 0.045(4) 0.044(4) -0.007(3) -0.007(3) -0.002(3)
C62 0.051(4) 0.040(4) 0.048(4) -0.018(3) -0.003(3) -0.001(3)
C63 0.041(4) 0.035(3) 0.040(3) -0.010(3) -0.001(3) 0.000(3)
C64 0.036(4) 0.041(4) 0.043(4) -0.003(3) -0.006(3) 0.008(3)
C65 0.037(4) 0.057(4) 0.042(4) 0.003(3) 0.005(3) -0.005(4)
C66 0.046(5) 0.038(4) 0.043(4) 0.003(3) -0.002(3) -0.002(3)
C67 0.069(5) 0.054(4) 0.076(5) 0.021(4) -0.014(4) -0.005(4)
C68 0.032(4) 0.048(4) 0.056(4) 0.010(3) -0.006(3) 0.000(3)
C69 0.032(4) 0.042(4) 0.051(4) -0.002(3) 0.001(3) -0.001(3)
C70 0.093(6) 0.066(5) 0.071(5) -0.005(4) 0.021(4) 0.010(5)
C71 0.076(5) 0.047(4) 0.034(4) -0.003(3) -0.002(4) 0.009(4)
C72 0.083(5) 0.039(4) 0.047(4) -0.012(3) -0.012(4) -0.008(4)
C73 0.054(5) 0.049(4) 0.044(4) -0.002(3) -0.008(3) -0.006(3)
C74 0.053(4) 0.035(4) 0.047(4) -0.009(3) -0.003(3) 0.009(3)
C75 0.066(5) 0.041(4) 0.049(4) -0.005(3) -0.002(3) -0.002(4)
C76 0.058(5) 0.045(4) 0.055(4) 0.010(4) 0.005(4) -0.006(3)
C77 0.057(5) 0.034(4) 0.040(4) -0.005(3) 0.002(3) 0.001(3)
C78 0.056(5) 0.045(4) 0.056(4) 0.002(3) -0.005(4) 0.008(3)
C79 0.055(5) 0.051(4) 0.043(4) 0.000(3) -0.015(3) 0.005(4)
C80 0.051(4) 0.042(4) 0.040(4) -0.014(3) 0.003(3) -0.001(3)
C81 0.121(7) 0.046(4) 0.064(5) -0.005(4) 0.015(5) 0.025(5)
C82 0.053(5) 0.038(4) 0.058(4) -0.005(3) -0.008(3) 0.009(3)
C83 0.070(5) 0.049(4) 0.038(4) -0.002(3) -0.006(3) 0.006(4)
C84 0.046(4) 0.035(4) 0.040(4) -0.002(3) 0.000(3) 0.001(3)
C85 0.048(5) 0.040(4) 0.061(4) -0.011(3) 0.014(4) 0.000(3)
C86 0.040(4) 0.046(4) 0.047(4) -0.010(3) 0.010(3) -0.005(3)
C87 0.044(4) 0.042(4) 0.037(3) -0.002(3) 0.003(3) -0.006(3)
C88 0.041(4) 0.033(4) 0.036(3) -0.005(3) -0.002(3) 0.006(3)
C89 0.043(4) 0.046(4) 0.037(3) -0.002(3) 0.000(3) -0.002(3)
C90 0.040(4) 0.046(4) 0.046(4) -0.003(3) 0.008(3) -0.004(3)
C91 0.044(4) 0.043(4) 0.043(4) 0.000(3) 0.004(3) -0.005(3)
C92 0.041(4) 0.036(4) 0.035(3) 0.004(3) 0.001(3) -0.002(3)
C93 0.046(4) 0.040(4) 0.042(4) -0.002(3) -0.003(3) -0.009(3)
C94 0.045(4) 0.031(3) 0.052(4) 0.002(3) -0.006(3) -0.005(3)
C95 0.038(4) 0.036(4) 0.039(4) -0.004(3) -0.006(3) 0.000(3)
C96 0.031(4) 0.035(3) 0.035(3) 0.007(3) -0.001(3) 0.000(3)
C97 0.032(4) 0.030(3) 0.034(3) -0.003(3) -0.005(3) 0.002(3)
C98 0.039(4) 0.036(3) 0.037(3) 0.002(3) -0.002(3) -0.005(3)
C99 0.042(4) 0.028(3) 0.033(3) -0.006(3) 0.000(3) 0.000(3)
C100 0.053(5) 0.046(4) 0.049(4) -0.005(3) -0.009(4) -0.001(3)
C101 0.086(6) 0.044(4) 0.043(4) -0.003(3) -0.017(4) 0.008(4)
C102 0.042(5) 0.070(5) 0.067(5) -0.014(4) -0.015(4) -0.005(4)
C103 0.063(5) 0.061(5) 0.060(5) -0.007(4) -0.011(4) -0.008(4)
C104 0.040(4) 0.045(4) 0.049(4) -0.009(3) -0.007(3) -0.005(3)
C105 0.043(5) 0.044(4) 0.047(4) -0.006(3) 0.009(3) -0.007(3)
C106 0.050(5) 0.063(5) 0.073(5) -0.003(4) -0.004(4) -0.016(4)
C107 0.060(6) 0.075(5) 0.074(5) -0.001(4) 0.017(4) -0.017(4)
C108 0.075(6) 0.041(4) 0.048(4) 0.004(3) 0.006(4) -0.002(4)
C109 0.054(4) 0.031(3) 0.042(4) 0.001(3) -0.004(3) -0.004(3)
C110 0.037(4) 0.035(3) 0.045(4) -0.002(3) 0.000(3) -0.002(3)

loop_
_atom_type_symbol
_atom_type_description
_atom_type_scat_dispersion_real
_atom_type_scat_dispersion_imag
_atom_type_scat_source
C C 0.0033 0.0016 'International Tables Vol C Tables 4.2.6.8 and 6.1.1.4'
H H 0.0000 0.0000 'International Tables Vol C Tables 4.2.6.8 and 6.1.1.4'
N N 0.0061 0.0033 'International Tables Vol C Tables 4.2.6.8 and 6.1.1.4'
O O 0.0106 0.0060 'International Tables Vol C Tables 4.2.6.8 and 6.1.1.4'

loop_
_geom_angle_atom_site_label_1
_geom_angle_atom_site_label_2
_geom_angle_atom_site_label_3
_geom_angle
C2 O1 C1 117.1(4)
C11 O2 C12 116.9(5)
C16 O3 C15 116.5(5)
C25 O4 C26 117.2(5)
C57 O5 C56 117.9(5)
C66 O6 C67 116.3(5)
C71 O7 C70 112.6(5)
C80 O8 C81 118.2(5)
C29 N1 C5 124.9(5)
C29 N1 C8 116.8(4)
C5 N1 C8 118.3(4)
C19 N2 C40 122.5(5)
C19 N2 C22 119.4(5)
C40 N2 C22 118.0(5)
C60 N3 C95 123.9(4)
C60 N3 C63 118.7(4)
C95 N3 C63 116.8(4)
C84 N4 C77 118.3(4)
C84 N4 C74 121.1(5)
C77 N4 C74 120.3(4)
O1 C1 H1A 109.5
O1 C1 H1B 109.5
H1A C1 H1B 109.5
O1 C1 H1C 109.5
H1A C1 H1C 109.5
H1B C1 H1C 109.5
C7 C2 C3 121.3(5)
C7 C2 O1 123.8(5)
C3 C2 O1 114.8(5)
C2 C3 C4 119.5(5)
C2 C3 H3 120.2
C4 C3 H3 120.2
C3 C4 C5 121.0(5)
C3 C4 H4 119.5
C5 C4 H4 119.5
C6 C5 C4 119.0(5)
C6 C5 N1 121.3(5)
C4 C5 N1 119.7(5)
C5 C6 C7 120.6(5)
C5 C6 H6 119.7
C7 C6 H6 119.7
C2 C7 C6 118.6(5)
C2 C7 H7 120.7
C6 C7 H7 120.7
C14 C8 C9 118.8(5)
C14 C8 N1 121.0(5)
C9 C8 N1 120.1(5)
C10 C9 C8 119.8(6)
C10 C9 H9 120.1
C8 C9 H9 120.1
C9 C10 C11 121.4(5)
C9 C10 H10 119.3
C11 C10 H10 119.3
O2 C11 C13 125.4(6)
O2 C11 C10 116.0(5)
C13 C11 C10 118.6(6)
O2 C12 H12A 109.5
O2 C12 H12B 109.5
H12A C12 H12B 109.5
O2 C12 H12C 109.5
H12A C12 H12C 109.5
H12B C12 H12C 109.5
C14 C13 C11 120.2(6)
C14 C13 H13 119.9
C11 C13 H13 119.9
C13 C14 C8 121.1(6)
C13 C14 H14 119.4
C8 C14 H14 119.4
O3 C15 H15A 109.5
O3 C15 H15B 109.5
H15A C15 H15B 109.5
O3 C15 H15C 109.5
H15A C15 H15C 109.5
H15B C15 H15C 109.5
C17 C16 O3 116.7(7)
C17 C16 C21 119.5(6)
O3 C16 C21 123.8(6)
C18 C17 C16 120.9(7)
C18 C17 H17 119.5
C16 C17 H17 119.5
C17 C18 C19 121.1(6)
C17 C18 H18 119.5
C19 C18 H18 119.5
C20 C19 C18 118.0(6)
C20 C19 N2 119.9(6)
C18 C19 N2 122.1(6)
C21 C20 C19 120.3(6)
C21 C20 H20 119.9
C19 C20 H20 119.9
C20 C21 C16 120.1(6)
C20 C21 H21 120.0
C16 C21 H21 120.0
C28 C22 C23 118.1(5)
C28 C22 N2 121.7(5)
C23 C22 N2 120.2(5)
C24 C23 C22 121.0(6)
C24 C23 H23 119.5
C22 C23 H23 119.5
C25 C24 C23 120.0(6)
C25 C24 H24 120.0
C23 C24 H24 120.0
C24 C25 O4 115.7(5)
C24 C25 C27 120.0(6)
O4 C25 C27 124.2(5)
O4 C26 H26A 109.5
O4 C26 H26B 109.5
H26A C26 H26B 109.5
O4 C26 H26C 109.5
H26A C26 H26C 109.5
H26B C26 H26C 109.5
C28 C27 C25 119.9(5)
C28 C27 H27 120.0
C25 C27 H27 120.0
C27 C28 C22 120.9(5)
C27 C28 H28 119.6
C22 C28 H28 119.6
C30 C29 C34 118.6(5)
C30 C29 N1 123.0(5)
C34 C29 N1 118.3(5)
C31 C30 C29 118.2(5)
C31 C30 H30 120.9
C29 C30 H30 120.9
C30 C31 C32 124.4(6)
C30 C31 H31 117.8
C32 C31 H31 117.8
C33 C32 C31 117.1(5)
C33 C32 C35 126.0(5)
C31 C32 C35 117.0(5)
C34 C33 C32 118.2(5)
C34 C33 C43 117.7(5)
C32 C33 C43 123.7(5)
C33 C34 C29 123.0(5)
C33 C34 H34 118.5
C29 C34 H34 118.5
C36 C35 C32 130.8(6)
C36 C35 H35 114.6
C32 C35 H35 114.6
C35 C36 C37 130.0(6)
C35 C36 H36 115.0
C37 C36 H36 115.0
C42 C37 C38 117.5(5)
C42 C37 C36 126.3(5)
C38 C37 C36 116.2(5)
C39 C38 C37 124.8(6)
C39 C38 H38 117.6
C37 C38 H38 117.6
C38 C39 C40 117.9(5)
C38 C39 H39 121.1
C40 C39 H39 121.1
C39 C40 C41 119.0(5)
C39 C40 N2 121.6(5)
C41 C40 N2 119.3(6)
C42 C41 C40 122.6(6)
C42 C41 H41 118.7
C40 C41 H41 118.7
C37 C42 C41 118.0(5)
C37 C42 C43 124.5(5)
C41 C42 C43 117.3(5)
C44 C43 C33 108.9(4)
C44 C43 C42 113.3(4)
C33 C43 C42 114.6(4)
C44 C43 C55 100.6(5)
C33 C43 C55 106.2(4)
C42 C43 C55 112.1(4)
C45 C44 C49 121.6(6)
C45 C44 C43 127.9(6)
C49 C44 C43 110.4(5)
C44 C45 C46 118.7(6)
C44 C45 H45 120.7
C46 C45 H45 120.7
C45 C46 C47 120.7(7)
C45 C46 H46 119.7
C47 C46 H46 119.7
C48 C47 C46 120.5(7)
C48 C47 H47 119.7
C46 C47 H47 119.7
C47 C48 C49 119.0(7)
C47 C48 H48 120.5
C49 C48 H48 120.5
C44 C49 C48 119.5(6)
C44 C49 C50 109.7(6)
C48 C49 C50 130.9(6)
C51 C50 C55 121.0(6)
C51 C50 C49 129.9(6)
C55 C50 C49 109.1(5)
C52 C51 C50 118.0(7)
C52 C51 H51 121.0
C50 C51 H51 121.0
C51 C52 C53 122.0(7)
C51 C52 H52 119.0
C53 C52 H52 119.0
C52 C53 C54 119.5(7)
C52 C53 H53 120.2
C54 C53 H53 120.2
C55 C54 C53 119.9(7)
C55 C54 H54 120.0
C53 C54 H54 120.0
C54 C55 C50 119.5(6)
C54 C55 C43 130.9(6)
C50 C55 C43 109.5(5)
O5 C56 H56A 109.5
O5 C56 H56B 109.5
H56A C56 H56B 109.5
O5 C56 H56C 109.5
H56A C56 H56C 109.5
H56B C56 H56C 109.5
C62 C57 O5 124.1(6)
C62 C57 C58 119.2(6)
O5 C57 C58 116.7(5)
C59 C58 C57 121.2(5)
C59 C58 H58 119.4
C57 C58 H58 119.4
C58 C59 C60 120.0(5)
C58 C59 H59 120.0
C60 C59 H59 120.0
C59 C60 C61 118.6(5)
C59 C60 N3 121.5(5)
C61 C60 N3 119.9(5)
C60 C61 C62 121.0(5)
C60 C61 H61 119.5
C62 C61 H61 119.5
C57 C62 C61 119.9(5)
C57 C62 H62 120.0
C61 C62 H62 120.0
C64 C63 C69 118.5(5)
C64 C63 N3 120.6(5)
C69 C63 N3 120.7(5)
C65 C64 C63 120.4(6)
C65 C64 H64 119.8
C63 C64 H64 119.8
C64 C65 C66 120.3(6)
C64 C65 H65 119.9
C66 C65 H65 119.9
O6 C66 C68 126.0(6)
O6 C66 C65 114.3(5)
C68 C66 C65 119.7(5)
O6 C67 H67A 109.5
O6 C67 H67B 109.5
H67A C67 H67B 109.5
O6 C67 H67C 109.5
H67A C67 H67C 109.5
H67B C67 H67C 109.5
C66 C68 C69 119.6(6)
C66 C68 H68 120.2
C69 C68 H68 120.2
C68 C69 C63 121.5(6)
C68 C69 H69 119.2
C63 C69 H69 119.2
O7 C70 H70A 109.5
O7 C70 H70B 109.5
H70A C70 H70B 109.5
O7 C70 H70C 109.5
H70A C70 H70C 109.5
H70B C70 H70C 109.5
C76 C71 O7 120.6(6)
C76 C71 C72 118.7(6)
O7 C71 C72 120.7(5)
C73 C72 C71 120.2(5)
C73 C72 H72 119.9
C71 C72 H72 119.9
C74 C73 C72 121.8(5)
C74 C73 H73 119.1
C72 C73 H73 119.1
C73 C74 C75 117.4(5)
C73 C74 N4 121.6(5)
C75 C74 N4 121.0(5)
C76 C75 C74 120.5(6)
C76 C75 H75 119.8
C74 C75 H75 119.8
C71 C76 C75 121.3(6)
C71 C76 H76 119.4
C75 C76 H76 119.4
C83 C77 C78 119.0(5)
C83 C77 N4 121.4(5)
C78 C77 N4 119.6(6)
C79 C78 C77 120.5(6)
C79 C78 H78 119.7
C77 C78 H78 119.7
C78 C79 C80 120.6(6)
C78 C79 H79 119.7
C80 C79 H79 119.7
O8 C80 C79 117.2(5)
O8 C80 C82 123.1(6)
C79 C80 C82 119.7(5)
O8 C81 H81A 109.5
O8 C81 H81B 109.5
H81A C81 H81B 109.5
O8 C81 H81C 109.5
H81A C81 H81C 109.5
H81B C81 H81C 109.5
C80 C82 C83 118.9(6)
C80 C82 H82 120.5
C83 C82 H82 120.5
C77 C83 C82 121.2(6)
C77 C83 H83 119.4
C82 C83 H83 119.4
C85 C84 C89 118.9(5)
C85 C84 N4 120.5(5)
C89 C84 N4 120.6(5)
C86 C85 C84 118.3(6)
C86 C85 H85 120.9
C84 C85 H85 120.9
C85 C86 C87 123.8(5)
C85 C86 H86 118.1
C87 C86 H86 118.1
C86 C87 C88 118.7(5)
C86 C87 C90 115.8(5)
C88 C87 C90 125.5(6)
C87 C88 C89 117.2(5)
C87 C88 C98 125.1(5)
C89 C88 C98 117.3(5)
C84 C89 C88 123.2(5)
C84 C89 H89 118.4
C88 C89 H89 118.4
C91 C90 C87 131.5(5)
C91 C90 H90 114.2
C87 C90 H90 114.2
C90 C91 C92 129.7(5)
C90 C91 H91 115.1
C92 C91 H91 115.1
C93 C92 C97 118.2(5)
C93 C92 C91 115.2(5)
C97 C92 C91 126.6(5)
C94 C93 C92 123.3(5)
C94 C93 H93 118.4
C92 C93 H93 118.4
C95 C94 C93 118.7(5)
C95 C94 H94 120.7
C93 C94 H94 120.7
C94 C95 C96 118.6(5)
C94 C95 N3 121.9(5)
C96 C95 N3 119.5(5)
C97 C96 C95 123.4(5)
C97 C96 H96 118.3
C95 C96 H96 118.3
C96 C97 C92 117.8(5)
C96 C97 C98 117.3(4)
C92 C97 C98 124.4(5)
C110 C98 C88 109.7(4)
C110 C98 C97 110.0(4)
C88 C98 C97 117.3(4)
C110 C98 C99 98.7(4)
C88 C98 C99 112.3(4)
C97 C98 C99 107.2(4)
C100 C99 C104 120.4(6)
C100 C99 C98 128.2(5)
C104 C99 C98 111.3(5)
C99 C100 C101 117.9(6)
C99 C100 H100 121.1
C101 C100 H100 121.1
C102 C101 C100 121.7(6)
C102 C101 H101 119.1
C100 C101 H101 119.1
C103 C102 C101 119.4(6)
C103 C102 H102 120.3
C101 C102 H102 120.3
C102 C103 C104 119.5(6)
C102 C103 H103 120.3
C104 C103 H103 120.3
C99 C104 C103 121.1(6)
C99 C104 C105 109.4(5)
C103 C104 C105 129.2(6)
C106 C105 C110 121.2(6)
C106 C105 C104 130.3(6)
C110 C105 C104 108.5(5)
C107 C106 C105 118.4(6)
C107 C106 H106 120.8
C105 C106 H106 120.8
C106 C107 C108 120.5(6)
C106 C107 H107 119.7
C108 C107 H107 119.7
C109 C108 C107 121.3(6)
C109 C108 H108 119.4
C107 C108 H108 119.4
C110 C109 C108 118.4(6)
C110 C109 H109 120.8
C108 C109 H109 120.8
C109 C110 C105 120.0(5)
C109 C110 C98 127.9(5)
C105 C110 C98 112.1(5)

loop_
_geom_bond_atom_site_label_1
_geom_bond_atom_site_label_2
_geom_bond_distance
O1 C2 1.393(6)
O1 C1 1.422(6)
O2 C11 1.377(7)
O2 C12 1.425(7)
O3 C16 1.379(7)
O3 C15 1.422(7)
O4 C25 1.374(6)
O4 C26 1.423(7)
O5 C57 1.374(6)
O5 C56 1.426(6)
O6 C66 1.364(6)
O6 C67 1.431(7)
O7 C71 1.382(6)
O7 C70 1.416(8)
O8 C80 1.377(6)
O8 C81 1.443(8)
N1 C29 1.409(7)
N1 C5 1.419(7)
N1 C8 1.451(7)
N2 C19 1.407(7)
N2 C40 1.424(7)
N2 C22 1.434(7)
N3 C60 1.414(7)
N3 C95 1.419(7)
N3 C63 1.447(7)
N4 C84 1.417(7)
N4 C77 1.422(7)
N4 C74 1.425(7)
C1 H1A 0.9600
C1 H1B 0.9600
C1 H1C 0.9600
C2 C7 1.377(7)
C2 C3 1.378(8)
C3 C4 1.383(7)
C3 H3 0.9300
C4 C5 1.391(7)
C4 H4 0.9300
C5 C6 1.381(7)
C6 C7 1.417(7)
C6 H6 0.9300
C7 H7 0.9300
C8 C14 1.379(8)
C8 C9 1.389(7)
C9 C10 1.361(7)
C9 H9 0.9300
C10 C11 1.389(8)
C10 H10 0.9300
C11 C13 1.376(8)
C12 H12A 0.9600
C12 H12B 0.9600
C12 H12C 0.9600
C13 C14 1.371(8)
C13 H13 0.9300
C14 H14 0.9300
C15 H15A 0.9600
C15 H15B 0.9600
C15 H15C 0.9600
C16 C17 1.377(8)
C16 C21 1.393(9)
C17 C18 1.366(8)
C17 H17 0.9300
C18 C19 1.405(8)
C18 H18 0.9300
C19 C20 1.403(8)
C20 C21 1.395(8)
C20 H20 0.9300
C21 H21 0.9300
C22 C28 1.383(7)
C22 C23 1.389(8)
C23 C24 1.383(8)
C23 H23 0.9300
C24 C25 1.363(8)
C24 H24 0.9300
C25 C27 1.385(8)
C26 H26A 0.9600
C26 H26B 0.9600
C26 H26C 0.9600
C27 C28 1.380(7)
C27 H27 0.9300
C28 H28 0.9300
C29 C30 1.389(8)
C29 C34 1.403(7)
C30 C31 1.371(7)
C30 H30 0.9300
C31 C32 1.406(7)
C31 H31 0.9300
C32 C33 1.410(7)
C32 C35 1.435(7)
C33 C34 1.392(7)
C33 C43 1.555(7)
C34 H34 0.9300
C35 C36 1.326(7)
C35 H35 0.9300
C36 C37 1.452(8)
C36 H36 0.9300
C37 C42 1.403(7)
C37 C38 1.409(7)
C38 C39 1.365(7)
C38 H38 0.9300
C39 C40 1.388(8)
C39 H39 0.9300
C40 C41 1.407(7)
C41 C42 1.401(7)
C41 H41 0.9300
C42 C43 1.558(7)
C43 C44 1.530(8)
C43 C55 1.568(7)
C44 C45 1.369(7)
C44 C49 1.399(8)
C45 C46 1.390(8)
C45 H45 0.9300
C46 C47 1.401(9)
C46 H46 0.9300
C47 C48 1.375(9)
C47 H47 0.9300
C48 C49 1.407(9)
C48 H48 0.9300
C49 C50 1.455(8)
C50 C51 1.390(8)
C50 C55 1.400(8)
C51 C52 1.372(9)
C51 H51 0.9300
C52 C53 1.377(9)
C52 H52 0.9300
C53 C54 1.393(8)
C53 H53 0.9300
C54 C55 1.371(8)
C54 H54 0.9300
C56 H56A 0.9600
C56 H56B 0.9600
C56 H56C 0.9600
C57 C62 1.371(8)
C57 C58 1.393(8)
C58 C59 1.374(8)
C58 H58 0.9300
C59 C60 1.389(7)
C59 H59 0.9300
C60 C61 1.393(7)
C61 C62 1.389(8)
C61 H61 0.9300
C62 H62 0.9300
C63 C64 1.389(7)
C63 C69 1.392(8)
C64 C65 1.377(7)
C64 H64 0.9300
C65 C66 1.406(8)
C65 H65 0.9300
C66 C68 1.370(8)
C67 H67A 0.9600
C67 H67B 0.9600
C67 H67C 0.9600
C68 C69 1.386(7)
C68 H68 0.9300
C69 H69 0.9300
C70 H70A 0.9600
C70 H70B 0.9600
C70 H70C 0.9600
C71 C76 1.362(8)
C71 C72 1.387(8)
C72 C73 1.376(7)
C72 H72 0.9300
C73 C74 1.373(7)
C73 H73 0.9300
C74 C75 1.402(8)
C75 C76 1.381(7)
C75 H75 0.9300
C76 H76 0.9300
C77 C83 1.380(8)
C77 C78 1.381(8)
C78 C79 1.379(8)
C78 H78 0.9300
C79 C80 1.378(8)
C79 H79 0.9300
C80 C82 1.393(8)
C81 H81A 0.9600
C81 H81B 0.9600
C81 H81C 0.9600
C82 C83 1.393(8)
C82 H82 0.9300
C83 H83 0.9300
C84 C85 1.385(7)
C84 C89 1.388(8)
C85 C86 1.377(7)
C85 H85 0.9300
C86 C87 1.386(8)
C86 H86 0.9300
C87 C88 1.401(7)
C87 C90 1.466(8)
C88 C89 1.402(7)
C88 C98 1.557(7)
C89 H89 0.9300
C90 C91 1.321(7)
C90 H90 0.9300
C91 C92 1.463(7)
C91 H91 0.9300
C92 C93 1.400(7)
C92 C97 1.408(7)
C93 C94 1.388(7)
C93 H93 0.9300
C94 C95 1.385(7)
C94 H94 0.9300
C95 C96 1.396(7)
C96 C97 1.393(7)
C96 H96 0.9300
C97 C98 1.564(7)
C98 C110 1.547(7)
C98 C99 1.575(7)
C99 C100 1.371(7)
C99 C104 1.385(7)
C100 C101 1.409(8)
C100 H100 0.9300
C101 C102 1.394(8)
C101 H101 0.9300
C102 C103 1.360(8)
C102 H102 0.9300
C103 C104 1.396(8)
C103 H103 0.9300
C104 C105 1.463(8)
C105 C106 1.385(8)
C105 C110 1.400(8)
C106 C107 1.385(9)
C106 H106 0.9300
C107 C108 1.389(9)
C107 H107 0.9300
C108 C109 1.388(8)
C108 H108 0.9300
C109 C110 1.388(7)
C109 H109 0.9300
